data_7020029
loop_
_publ_author_name
'Romero, Mar\'ia J'
'Pedrido, Rosa'
'Gonz\'alez-Noya, Ana M'
'Maneiro, Marcelino'
'Fern\'andez-Garc\'ia, M Isabel'
'Zaragoza, Guillermo'
'Bermejo, Manuel R.'

_publ_section_title
;
 Versatile coordination behaviour of an asymmetric half-salen ligand
 bearing a dansyl fluorophore.
;
_journal_issue 35
_journal_name_full 'Dalton transactions (Cambridge, England : 2003)'
_journal_page_first 10832
_journal_page_last 10844
_journal_paper_doi 10.1039/c2dt31093g
_journal_volume 41
_journal_year 2012
_chemical_compound_source 'synthesis as described'
_chemical_formula_moiety 'C27 H27 Cu N3 O4 S2, C H Cl3'
_chemical_formula_sum 'C28 H28 Cl3 Cu N3 O4 S2'
_chemical_formula_weight 704.54
_chemical_name_systematic
;
?
;
_space_group_IT_number 2
_symmetry_cell_setting triclinic
_symmetry_Int_Tables_number 2
_symmetry_space_group_name_Hall '-P 1'
_symmetry_space_group_name_H-M 'P -1'
_atom_sites_solution_hydrogens geom
_atom_sites_solution_primary direct
_atom_sites_solution_secondary difmap
_audit_conform_dict_location ftp://ftp.iucr.org/pub/cif_core.dic
_audit_conform_dict_name cif_core.dic
_audit_conform_dict_version 2.4
_audit_creation_date 2012-02-24T16:33:06-00:00
_audit_creation_method 'WinGX routine CIF_UPDATE'
_cell_angle_alpha 98.616(2)
_cell_angle_beta 103.423(2)
_cell_angle_gamma 94.643(2)
_cell_formula_units_Z 2
_cell_length_a 9.8609(11)
_cell_length_b 11.5049(13)
_cell_length_c 14.1875(16)
_cell_measurement_reflns_used 2987
_cell_measurement_temperature 293(2)
_cell_measurement_theta_max 26.39
_cell_measurement_theta_min 2.54
_cell_measurement_wavelength 0.71073
_cell_volume 1536.7(3)
_computing_cell_refinement 'SAINT+ (Bruker AXS)'
_computing_data_collection 'SMART (Bruker AXS)'
_computing_data_reduction 'SAINT+ (Bruker AXS)'
_computing_molecular_graphics 'Ortep-3 for Windows (Farrugia, 1997)'
_computing_publication_material 'WinGX publication routines (Farrugia, 1999)'
_computing_structure_refinement 'SHELXL-97 (Sheldrick, 2008)'
_computing_structure_solution 'DIRDIF96 (Beurskens et al., 1996)'
_diffrn_ambient_temperature 293(2)
_diffrn_measured_fraction_theta_full 0.991
_diffrn_measured_fraction_theta_max 0.991
_diffrn_measurement_device_type 'CCD area detector'
_diffrn_measurement_method '\W scans'
_diffrn_radiation_monochromator graphite
_diffrn_radiation_probe x-ray
_diffrn_radiation_type MoK\a
_diffrn_radiation_wavelength 0.71073
_diffrn_reflns_av_R_equivalents 0.0378
_diffrn_reflns_av_unetI/netI 0.0418
_diffrn_reflns_limit_h_max 11
_diffrn_reflns_limit_h_min -12
_diffrn_reflns_limit_k_max 14
_diffrn_reflns_limit_k_min -14
_diffrn_reflns_limit_l_max 17
_diffrn_reflns_limit_l_min 0
_diffrn_reflns_number 29485
_diffrn_reflns_theta_full 26.43
_diffrn_reflns_theta_max 26.43
_diffrn_reflns_theta_min 1.8
_exptl_absorpt_coefficient_mu 1.146
_exptl_absorpt_correction_T_max 1
_exptl_absorpt_correction_T_min 0.8078
_exptl_absorpt_correction_type multi-scan
_exptl_absorpt_process_details 'BRUKER SADABS'
_exptl_crystal_colour green
_exptl_crystal_density_diffrn 1.523
_exptl_crystal_density_method 'not measured'
_exptl_crystal_description needle
_exptl_crystal_F_000 722
_exptl_crystal_size_max 0.73
_exptl_crystal_size_mid 0.22
_exptl_crystal_size_min 0.13
_refine_diff_density_max 0.55
_refine_diff_density_min -0.4
_refine_diff_density_rms 0.061
_refine_ls_extinction_method none
_refine_ls_goodness_of_fit_ref 1.066
_refine_ls_hydrogen_treatment constr
_refine_ls_matrix_type full
_refine_ls_number_parameters 390
_refine_ls_number_reflns 6269
_refine_ls_number_restraints 3
_refine_ls_restrained_S_all 1.066
_refine_ls_R_factor_all 0.0645
_refine_ls_R_factor_gt 0.0434
_refine_ls_shift/su_max 0
_refine_ls_shift/su_mean 0
_refine_ls_structure_factor_coef Fsqd
_refine_ls_weighting_details 'calc w=1/[\s^2^(Fo^2^)+(0.0651P)^2^+0.0000P] where P=(Fo^2^+2Fc^2^)/3'
_refine_ls_weighting_scheme calc
_refine_ls_wR_factor_gt 0.1108
_refine_ls_wR_factor_ref 0.1165
_reflns_number_gt 4508
_reflns_number_total 6269
_reflns_threshold_expression >2\s(I)
_cod_data_source_file c2dt31093g.txt
_cod_data_source_block CuSALDS
_cod_database_code 7020029

loop_
_symmetry_equiv_pos_as_xyz
'x, y, z'
'-x, -y, -z'

loop_
_atom_site_label
_atom_site_type_symbol
_atom_site_fract_x
_atom_site_fract_y
_atom_site_fract_z
_atom_site_U_iso_or_equiv
_atom_site_adp_type
_atom_site_occupancy
_atom_site_symmetry_multiplicity
_atom_site_calc_flag
_atom_site_refinement_flags
_atom_site_disorder_assembly
_atom_site_disorder_group
Cu1 Cu 0.16858(4) 0.48193(3) 0.32825(2) 0.03992(12) Uani 1 1 d . A .
O1 O 0.0651(2) 0.6055(2) 0.35681(15) 0.0578(6) Uani 1 1 d . . .
C1 C 0.0546(3) 0.6527(3) 0.4454(2) 0.0485(8) Uani 1 1 d . . .
C2 C -0.0407(4) 0.7383(3) 0.4519(3) 0.0661(10) Uani 1 1 d . . .
H2 H -0.0926 0.7594 0.3947 0.079 Uiso 1 1 calc R . .
C3 C -0.0570(3) 0.7900(2) 0.5416(3) 0.0712(11) Uani 1 1 d . . .
H3 H -0.1183 0.8471 0.5441 0.085 Uiso 1 1 calc R . .
C4 C 0.0140(3) 0.7597(2) 0.6265(3) 0.0681(10) Uani 1 1 d R . .
H4 H -0.0002 0.7942 0.6865 0.082 Uiso 1 1 calc R . .
O4 O 0.0272(2) 0.4170(2) 0.20410(16) 0.0653(6) Uani 1 1 d . . .
C5 C 0.1072(4) 0.6777(3) 0.6232(3) 0.0566(9) Uani 1 1 d . . .
H5 H 0.1566 0.658 0.6818 0.068 Uiso 1 1 calc R . .
C6 C 0.1298(3) 0.6228(2) 0.5338(2) 0.0414(7) Uani 1 1 d . . .
C7 C 0.2289(3) 0.5380(2) 0.5392(2) 0.0397(6) Uani 1 1 d . A .
H7 H 0.2756 0.5262 0.6013 0.048 Uiso 1 1 calc R . .
N1 N 0.2582(2) 0.47658(19) 0.46387(15) 0.0341(5) Uani 1 1 d . . .
C8 C 0.3563(3) 0.3923(2) 0.47280(18) 0.0351(6) Uani 1 1 d . A .
C9 C 0.4173(3) 0.3537(3) 0.5586(2) 0.0472(7) Uani 1 1 d . . .
H9 H 0.397 0.3852 0.6174 0.057 Uiso 1 1 calc R A .
C10 C 0.5078(4) 0.2687(3) 0.5576(2) 0.0565(9) Uani 1 1 d . A .
H10 H 0.5486 0.243 0.6157 0.068 Uiso 1 1 calc R . .
C11 C 0.5380(3) 0.2216(3) 0.4705(2) 0.0540(8) Uani 1 1 d . . .
H11 H 0.599 0.1641 0.4698 0.065 Uiso 1 1 calc R A .
C12 C 0.4777(3) 0.2598(3) 0.3841(2) 0.0447(7) Uani 1 1 d . A .
H12 H 0.4981 0.2274 0.3256 0.054 Uiso 1 1 calc R . .
C13 C 0.3873(3) 0.3456(2) 0.38399(19) 0.0354(6) Uani 1 1 d . . .
N2 N 0.3151(2) 0.3890(2) 0.30062(15) 0.0382(5) Uani 1 1 d . A .
S1 S 0.37758(7) 0.39842(6) 0.20822(5) 0.03596(17) Uani 1 1 d . . .
O2 O 0.3126(2) 0.48921(16) 0.16103(14) 0.0488(5) Uani 1 1 d . A .
O3 O 0.5287(2) 0.40914(19) 0.23332(14) 0.0500(5) Uani 1 1 d . A .
C14 C 0.3180(3) 0.2635(2) 0.12253(18) 0.0324(6) Uani 1 1 d . A .
C15 C 0.2289(3) 0.1795(3) 0.1436(2) 0.0429(7) Uani 1 1 d . . .
H15 H 0.2032 0.1913 0.2031 0.051 Uiso 1 1 calc R A .
C16 C 0.1761(3) 0.0751(3) 0.0749(2) 0.0495(8) Uani 1 1 d . A .
H16 H 0.1138 0.0188 0.0887 0.059 Uiso 1 1 calc R . .
C17 C 0.2148(3) 0.0556(2) -0.0112(2) 0.0429(7) Uani 1 1 d . . .
H17 H 0.1775 -0.0137 -0.0559 0.052 Uiso 1 1 calc R A .
C18 C 0.3109(3) 0.1383(2) -0.03460(19) 0.0341(6) Uani 1 1 d . A .
C19 C 0.3538(3) 0.1178(2) -0.12491(19) 0.0388(6) Uani 1 1 d . . .
C20 C 0.4340(3) 0.2065(3) -0.1483(2) 0.0472(7) Uani 1 1 d . A .
H20 H 0.4574 0.1956 -0.2086 0.057 Uiso 1 1 calc R . .
C21 C 0.4816(3) 0.3134(3) -0.0829(2) 0.0474(7) Uani 1 1 d . . .
H21 H 0.5368 0.372 -0.1003 0.057 Uiso 1 1 calc R A .
C22 C 0.4490(3) 0.3337(2) 0.0055(2) 0.0394(6) Uani 1 1 d . A .
H22 H 0.4842 0.4045 0.0486 0.047 Uiso 1 1 calc R . .
C23 C 0.3612(3) 0.2469(2) 0.03229(18) 0.0316(6) Uani 1 1 d . . .
N3 N 0.3078(3) 0.0060(2) -0.18765(17) 0.0459(6) Uani 1 1 d . A .
C24 C 0.3134(4) 0.0036(3) -0.2898(2) 0.0638(9) Uani 1 1 d . . .
H24A H 0.266 0.0665 -0.3148 0.096 Uiso 1 1 calc R A .
H24B H 0.2682 -0.071 -0.3286 0.096 Uiso 1 1 calc R . .
H24C H 0.4096 0.0139 -0.2933 0.096 Uiso 1 1 calc R . .
C25 C 0.3781(4) -0.0905(3) -0.1493(3) 0.0720(11) Uani 1 1 d . . .
H25A H 0.474 -0.0822 -0.1537 0.108 Uiso 1 1 calc R A .
H25B H 0.3309 -0.165 -0.1872 0.108 Uiso 1 1 calc R . .
H25C H 0.3756 -0.0875 -0.0818 0.108 Uiso 1 1 calc R . .
S2 S -0.03724(13) 0.47850(13) 0.12435(9) 0.0866(4) Uani 0.8727(16) 1 d PD A 1
C26 C -0.1299(9) 0.3642(7) 0.0292(4) 0.146(3) Uani 0.8727(16) 1 d PD A 1
H26A H -0.0666 0.31 0.0125 0.219 Uiso 0.8727(16) 1 calc PR A 1
H26B H -0.1711 0.3972 -0.0275 0.219 Uiso 0.8727(16) 1 calc PR A 1
H26C H -0.2027 0.3229 0.0506 0.219 Uiso 0.8727(16) 1 calc PR A 1
C27 C -0.1879(7) 0.5390(8) 0.1555(7) 0.156(4) Uani 0.8727(16) 1 d PD A 1
H27A H -0.2484 0.4772 0.1689 0.233 Uiso 0.8727(16) 1 calc PR A 1
H27B H -0.2382 0.5721 0.1015 0.233 Uiso 0.8727(16) 1 calc PR A 1
H27C H -0.157 0.5997 0.2128 0.233 Uiso 0.8727(16) 1 calc PR A 1
S2B S -0.1006(9) 0.4166(9) 0.1680(6) 0.0866(4) Uani 0.1273(16) 1 d PD A 2
C26B C -0.149(8) 0.310(4) 0.060(2) 0.146(3) Uani 0.1273(16) 1 d PD A 2
H26D H -0.0876 0.2498 0.0647 0.219 Uiso 0.1273(16) 1 calc PR A 2
H26E H -0.142 0.3477 0.0046 0.219 Uiso 0.1273(16) 1 calc PR A 2
H26F H -0.2441 0.2757 0.0506 0.219 Uiso 0.1273(16) 1 calc PR A 2
C27B C -0.140(6) 0.548(3) 0.116(5) 0.156(4) Uani 0.1273(16) 1 d PD A 2
H27D H -0.2247 0.5726 0.1302 0.233 Uiso 0.1273(16) 1 calc PR A 2
H27E H -0.1515 0.5306 0.0462 0.233 Uiso 0.1273(16) 1 calc PR A 2
H27F H -0.0638 0.61 0.1445 0.233 Uiso 0.1273(16) 1 calc PR A 2
C28 C 0.1591(4) 0.8582(3) 0.2942(3) 0.0627(9) Uani 1 1 d . . .
H28 H 0.144 0.8074 0.3432 0.075 Uiso 0.8727(16) 1 d P A 1
H28B H 0.1549 0.7835 0.3221 0.075 Uiso 0.1273(16) 1 d P A 2
Cl1 Cl 0.28257(16) 0.98238(12) 0.35664(12) 0.0875(4) Uani 0.8727(16) 1 d P A 1
Cl2 Cl 0.2271(2) 0.77764(18) 0.20648(14) 0.1196(7) Uani 0.8727(16) 1 d P A 1
Cl3 Cl 0.00002(12) 0.90856(15) 0.24508(11) 0.0819(4) Uani 0.8727(16) 1 d P A 1
Cl1B Cl 0.2292(12) 0.9521(9) 0.3838(9) 0.0875(4) Uani 0.1273(16) 1 d P A 2
Cl2B Cl 0.2661(15) 0.8361(14) 0.2170(12) 0.1196(7) Uani 0.1273(16) 1 d P A 2
Cl3B Cl -0.0145(10) 0.8418(11) 0.1990(8) 0.0819(4) Uani 0.1273(16) 1 d P A 2

loop_
_atom_site_aniso_label
_atom_site_aniso_U_11
_atom_site_aniso_U_22
_atom_site_aniso_U_33
_atom_site_aniso_U_23
_atom_site_aniso_U_13
_atom_site_aniso_U_12
Cu1 0.0391(2) 0.0505(2) 0.03277(19) 0.00858(15) 0.01008(14) 0.01497(16)
O1 0.0710(16) 0.0674(14) 0.0491(13) 0.0215(11) 0.0253(11) 0.0392(12)
C1 0.0483(19) 0.0441(17) 0.065(2) 0.0145(15) 0.0300(16) 0.0159(14)
C2 0.068(2) 0.060(2) 0.089(3) 0.0271(19) 0.041(2) 0.0291(18)
C3 0.076(3) 0.048(2) 0.110(3) 0.013(2) 0.059(3) 0.0235(19)
C4 0.070(3) 0.058(2) 0.080(3) -0.011(2) 0.042(2) 0.0019(19)
O4 0.0491(14) 0.0897(18) 0.0484(13) 0.0071(12) -0.0045(10) 0.0156(12)
C5 0.063(2) 0.0517(19) 0.056(2) -0.0082(15) 0.0297(17) -0.0001(16)
C6 0.0411(17) 0.0372(15) 0.0478(17) 0.0007(13) 0.0210(13) -0.0006(12)
C7 0.0391(16) 0.0433(16) 0.0339(15) 0.0007(12) 0.0097(12) -0.0009(12)
N1 0.0352(13) 0.0358(12) 0.0325(12) 0.0052(9) 0.0115(9) 0.0042(9)
C8 0.0315(15) 0.0392(15) 0.0325(14) 0.0040(11) 0.0057(11) 0.0033(11)
C9 0.0468(18) 0.0597(19) 0.0346(15) 0.0083(13) 0.0072(13) 0.0114(15)
C10 0.056(2) 0.069(2) 0.0481(19) 0.0248(16) 0.0045(15) 0.0228(17)
C11 0.053(2) 0.0527(19) 0.060(2) 0.0155(16) 0.0124(15) 0.0206(16)
C12 0.0433(17) 0.0469(17) 0.0433(16) 0.0020(13) 0.0111(13) 0.0111(13)
C13 0.0303(14) 0.0379(15) 0.0356(14) 0.0035(11) 0.0061(11) 0.0008(11)
N2 0.0391(13) 0.0481(14) 0.0294(11) 0.0048(10) 0.0121(10) 0.0104(10)
S1 0.0359(4) 0.0388(4) 0.0330(4) 0.0025(3) 0.0111(3) 0.0027(3)
O2 0.0674(15) 0.0395(11) 0.0468(12) 0.0105(9) 0.0241(10) 0.0131(10)
O3 0.0358(12) 0.0675(14) 0.0414(11) -0.0041(10) 0.0114(9) -0.0056(10)
C14 0.0300(14) 0.0364(14) 0.0308(13) 0.0065(11) 0.0065(10) 0.0054(11)
C15 0.0436(17) 0.0505(17) 0.0355(15) 0.0064(13) 0.0152(13) -0.0021(13)
C16 0.0478(19) 0.0483(18) 0.0506(18) 0.0072(14) 0.0159(14) -0.0130(14)
C17 0.0411(17) 0.0403(16) 0.0438(16) 0.0026(12) 0.0094(13) -0.0045(12)
C18 0.0277(14) 0.0386(15) 0.0341(14) 0.0045(11) 0.0047(10) 0.0047(11)
C19 0.0328(15) 0.0462(16) 0.0365(15) 0.0012(12) 0.0082(11) 0.0116(12)
C20 0.0451(18) 0.0583(19) 0.0431(16) 0.0053(14) 0.0231(14) 0.0065(14)
C21 0.0465(18) 0.0500(18) 0.0526(18) 0.0115(14) 0.0262(15) 0.0006(14)
C22 0.0393(16) 0.0367(15) 0.0438(16) 0.0050(12) 0.0158(13) 0.0007(12)
C23 0.0280(14) 0.0361(14) 0.0323(13) 0.0089(11) 0.0081(10) 0.0069(11)
N3 0.0431(15) 0.0511(15) 0.0387(13) -0.0066(11) 0.0086(11) 0.0088(11)
C24 0.062(2) 0.078(2) 0.0455(18) -0.0112(17) 0.0188(16) 0.0027(18)
C25 0.091(3) 0.050(2) 0.068(2) -0.0035(17) 0.009(2) 0.024(2)
S2 0.0522(7) 0.1304(11) 0.0740(8) 0.0564(7) -0.0094(5) -0.0076(7)
C26 0.134(6) 0.210(8) 0.059(4) 0.024(4) -0.038(4) -0.006(6)
C27 0.069(5) 0.185(7) 0.213(10) 0.066(6) -0.003(5) 0.064(5)
S2B 0.0522(7) 0.1304(11) 0.0740(8) 0.0564(7) -0.0094(5) -0.0076(7)
C26B 0.134(6) 0.210(8) 0.059(4) 0.024(4) -0.038(4) -0.006(6)
C27B 0.069(5) 0.185(7) 0.213(10) 0.066(6) -0.003(5) 0.064(5)
C28 0.047(2) 0.070(2) 0.079(2) 0.0294(19) 0.0175(17) 0.0202(17)
Cl1 0.0728(10) 0.0614(8) 0.1234(12) 0.0084(7) 0.0192(7) 0.0090(6)
Cl2 0.0803(12) 0.1503(18) 0.1002(10) -0.0531(12) 0.0087(9) 0.0305(11)
Cl3 0.0460(6) 0.1141(12) 0.1004(11) 0.0521(8) 0.0212(6) 0.0253(7)
Cl1B 0.0728(10) 0.0614(8) 0.1234(12) 0.0084(7) 0.0192(7) 0.0090(6)
Cl2B 0.0803(12) 0.1503(18) 0.1002(10) -0.0531(12) 0.0087(9) 0.0305(11)
Cl3B 0.0460(6) 0.1141(12) 0.1004(11) 0.0521(8) 0.0212(6) 0.0253(7)

loop_
_atom_type_symbol
_atom_type_description
_atom_type_scat_dispersion_real
_atom_type_scat_dispersion_imag
_atom_type_scat_source
C C 0.0033 0.0016 'International Tables Vol C Tables 4.2.6.8 and 6.1.1.4'
H H 0 0 'International Tables Vol C Tables 4.2.6.8 and 6.1.1.4'
Cu Cu 0.3201 1.2651 'International Tables Vol C Tables 4.2.6.8 and 6.1.1.4'
N N 0.0061 0.0033 'International Tables Vol C Tables 4.2.6.8 and 6.1.1.4'
O O 0.0106 0.006 'International Tables Vol C Tables 4.2.6.8 and 6.1.1.4'
S S 0.1246 0.1234 'International Tables Vol C Tables 4.2.6.8 and 6.1.1.4'
Cl Cl 0.1484 0.1585 'International Tables Vol C Tables 4.2.6.8 and 6.1.1.4'

loop_
_geom_angle_atom_site_label_1
_geom_angle_atom_site_label_2
_geom_angle_atom_site_label_3
_geom_angle
O1 Cu1 N1 95.56(9)
O1 Cu1 N2 164.27(11)
N1 Cu1 N2 83.71(9)
O1 Cu1 O4 91.87(10)
N1 Cu1 O4 151.13(10)
N2 Cu1 O4 96.30(9)
C1 O1 Cu1 126.00(19)
O1 C1 C6 124.4(3)
O1 C1 C2 117.9(3)
C6 C1 C2 117.6(3)
C3 C2 C1 120.7(4)
C3 C2 H2 119.6
C1 C2 H2 119.6
C4 C3 C2 121.5(2)
C4 C3 H3 119.2
C2 C3 H3 119.2
C3 C4 C5 119.4(2)
C3 C4 H4 120.3
C5 C4 H4 120.3
S2B O4 S2 53.3(4)
S2B O4 Cu1 138.7(5)
S2 O4 Cu1 128.95(17)
C4 C5 C6 121.7(3)
C4 C5 H5 119.1
C6 C5 H5 119.1
C5 C6 C1 118.9(3)
C5 C6 C7 116.9(3)
C1 C6 C7 124.1(3)
N1 C7 C6 124.8(3)
N1 C7 H7 117.6
C6 C7 H7 117.6
C7 N1 C8 122.8(2)
C7 N1 Cu1 124.6(2)
C8 N1 Cu1 112.54(16)
C9 C8 C13 120.0(3)
C9 C8 N1 125.6(2)
C13 C8 N1 114.4(2)
C10 C9 C8 120.4(3)
C10 C9 H9 119.8
C8 C9 H9 119.8
C9 C10 C11 120.0(3)
C9 C10 H10 120
C11 C10 H10 120
C10 C11 C12 120.1(3)
C10 C11 H11 119.9
C12 C11 H11 119.9
C13 C12 C11 120.6(3)
C13 C12 H12 119.7
C11 C12 H12 119.7
C12 C13 C8 118.9(2)
C12 C13 N2 126.2(2)
C8 C13 N2 114.9(2)
C13 N2 S1 122.85(19)
C13 N2 Cu1 112.42(16)
S1 N2 Cu1 121.77(13)
O2 S1 O3 117.08(13)
O2 S1 N2 106.97(12)
O3 S1 N2 112.30(12)
O2 S1 C14 105.81(12)
O3 S1 C14 106.54(12)
N2 S1 C14 107.61(12)
C15 C14 C23 121.4(2)
C15 C14 S1 119.0(2)
C23 C14 S1 119.52(19)
C14 C15 C16 119.7(3)
C14 C15 H15 120.2
C16 C15 H15 120.2
C17 C16 C15 120.8(3)
C17 C16 H16 119.6
C15 C16 H16 119.6
C16 C17 C18 121.5(3)
C16 C17 H17 119.3
C18 C17 H17 119.3
C17 C18 C23 118.6(2)
C17 C18 C19 121.9(2)
C23 C18 C19 119.5(2)
C20 C19 N3 122.8(3)
C20 C19 C18 119.1(2)
N3 C19 C18 118.1(2)
C19 C20 C21 121.0(3)
C19 C20 H20 119.5
C21 C20 H20 119.5
C22 C21 C20 121.5(3)
C22 C21 H21 119.2
C20 C21 H21 119.2
C21 C22 C23 120.1(3)
C21 C22 H22 119.9
C23 C22 H22 119.9
C22 C23 C18 118.6(2)
C22 C23 C14 123.4(2)
C18 C23 C14 117.9(2)
C19 N3 C24 115.1(3)
C19 N3 C25 113.1(2)
C24 N3 C25 109.9(3)
N3 C24 H24A 109.5
N3 C24 H24B 109.5
H24A C24 H24B 109.5
N3 C24 H24C 109.5
H24A C24 H24C 109.5
H24B C24 H24C 109.5
N3 C25 H25A 109.5
N3 C25 H25B 109.5
H25A C25 H25B 109.5
N3 C25 H25C 109.5
H25A C25 H25C 109.5
H25B C25 H25C 109.5
O4 S2 C26 104.4(3)
O4 S2 C27 107.6(3)
C26 S2 C27 97.3(4)
O4 S2B C26B 108(2)
O4 S2B C27B 112.5(19)
C26B S2B C27B 99.3(18)
S2B C26B H26D 109.5
S2B C26B H26E 109.5
H26D C26B H26E 109.5
S2B C26B H26F 109.5
H26D C26B H26F 109.5
H26E C26B H26F 109.5
S2B C27B H27D 109.5
S2B C27B H27E 109.5
H27D C27B H27E 109.5
S2B C27B H27F 109.5
H27D C27B H27F 109.5
H27E C27B H27F 109.5
Cl1B C28 Cl2B 111.0(6)
Cl2 C28 Cl3 113.5(2)
Cl2 C28 Cl1 108.9(2)
Cl3 C28 Cl1 108.6(2)
Cl1B C28 Cl3B 133.0(6)
Cl2B C28 Cl3B 98.7(6)
Cl2 C28 H28 109.0(3)
Cl3 C28 H28 108.3(3)
Cl1 C28 H28 108.5(3)
Cl1B C28 H28B 103.5(5)
Cl2B C28 H28B 104.3(7)
Cl3B C28 H28B 103.4(4)

loop_
_geom_bond_atom_site_label_1
_geom_bond_atom_site_label_2
_geom_bond_distance
Cu1 O1 1.866(2)
Cu1 N1 1.934(2)
Cu1 N2 1.942(2)
Cu1 O4 1.975(2)
O1 C1 1.323(4)
C1 C6 1.408(4)
C1 C2 1.423(4)
C2 C3 1.372(4)
C2 H2 0.93
C3 C4 1.3558
C3 H3 0.93
C4 C5 1.372(4)
C4 H4 0.93
O4 S2B 1.245(8)
O4 S2 1.471(2)
C5 C6 1.405(4)
C5 H5 0.93
C6 C7 1.433(4)
C7 N1 1.293(3)
C7 H7 0.93
N1 C8 1.423(3)
C8 C9 1.381(4)
C8 C13 1.404(4)
C9 C10 1.377(4)
C9 H9 0.93
C10 C11 1.381(5)
C10 H10 0.93
C11 C12 1.383(4)
C11 H11 0.93
C12 C13 1.383(4)
C12 H12 0.93
C13 N2 1.414(3)
N2 S1 1.586(2)
S1 O2 1.438(2)
S1 O3 1.440(2)
S1 C14 1.786(3)
C14 C15 1.366(4)
C14 C23 1.432(3)
C15 C16 1.405(4)
C15 H15 0.93
C16 C17 1.356(4)
C16 H16 0.93
C17 C18 1.417(4)
C17 H17 0.93
C18 C23 1.427(4)
C18 C19 1.433(4)
C19 C20 1.367(4)
C19 N3 1.424(4)
C20 C21 1.399(4)
C20 H20 0.93
C21 C22 1.357(4)
C21 H21 0.93
C22 C23 1.420(3)
C22 H22 0.93
N3 C24 1.460(4)
N3 C25 1.462(4)
C24 H24A 0.96
C24 H24B 0.96
C24 H24C 0.96
C25 H25A 0.96
C25 H25B 0.96
C25 H25C 0.96
S2 C26 1.757(6)
S2 C27 1.807(6)
C26 H26A 0.96
C26 H26B 0.96
C26 H26C 0.96
C27 H27A 0.96
C27 H27B 0.96
C27 H27C 0.96
S2B C26B 1.756(19)
S2B C27B 1.81(2)
C26B H26D 0.96
C26B H26E 0.96
C26B H26F 0.96
C27B H27D 0.96
C27B H27E 0.96
C27B H27F 0.96
C28 Cl1B 1.523(12)
C28 Cl2B 1.696(17)
C28 Cl2 1.733(4)
C28 Cl3 1.744(3)
C28 Cl1 1.773(4)
C28 Cl3B 1.895(11)
C28 H28 1.002(3)
C28 H28B 1.001(3)
Cl1B H28 1.753(10)

loop_
_geom_torsion_atom_site_label_1
_geom_torsion_atom_site_label_2
_geom_torsion_atom_site_label_3
_geom_torsion_atom_site_label_4
_geom_torsion
N1 Cu1 O1 C1 -7.5(3)
N2 Cu1 O1 C1 -94.1(4)
O4 Cu1 O1 C1 144.6(3)
Cu1 O1 C1 C6 5.3(4)
Cu1 O1 C1 C2 -173.7(2)
O1 C1 C2 C3 179.6(3)
C6 C1 C2 C3 0.6(5)
C1 C2 C3 C4 -1.5(4)
C2 C3 C4 C5 1.7(2)
O1 Cu1 O4 S2B -25.9(7)
N1 Cu1 O4 S2B 79.2(7)
N2 Cu1 O4 S2B 167.6(7)
O1 Cu1 O4 S2 49.9(2)
N1 Cu1 O4 S2 154.99(18)
N2 Cu1 O4 S2 -116.6(2)
C3 C4 C5 C6 -0.8(4)
C4 C5 C6 C1 -0.1(4)
C4 C5 C6 C7 -179.6(3)
O1 C1 C6 C5 -178.7(3)
C2 C1 C6 C5 0.3(4)
O1 C1 C6 C7 0.7(5)
C2 C1 C6 C7 179.7(3)
C5 C6 C7 N1 177.4(3)
C1 C6 C7 N1 -2.1(5)
C6 C7 N1 C8 -179.3(3)
C6 C7 N1 Cu1 -2.6(4)
O1 Cu1 N1 C7 6.2(2)
N2 Cu1 N1 C7 170.4(2)
O4 Cu1 N1 C7 -98.0(3)
O1 Cu1 N1 C8 -176.85(18)
N2 Cu1 N1 C8 -12.65(18)
O4 Cu1 N1 C8 79.0(3)
C7 N1 C8 C9 9.2(4)
Cu1 N1 C8 C9 -167.8(2)
C7 N1 C8 C13 -172.3(2)
Cu1 N1 C8 C13 10.7(3)
C13 C8 C9 C10 -0.5(5)
N1 C8 C9 C10 177.9(3)
C8 C9 C10 C11 -0.1(5)
C9 C10 C11 C12 0.1(5)
C10 C11 C12 C13 0.3(5)
C11 C12 C13 C8 -0.8(4)
C11 C12 C13 N2 -177.5(3)
C9 C8 C13 C12 0.9(4)
N1 C8 C13 C12 -177.6(3)
C9 C8 C13 N2 178.0(3)
N1 C8 C13 N2 -0.6(3)
C12 C13 N2 S1 -32.1(4)
C8 C13 N2 S1 151.1(2)
C12 C13 N2 Cu1 167.1(2)
C8 C13 N2 Cu1 -9.7(3)
O1 Cu1 N2 C13 100.5(4)
N1 Cu1 N2 C13 12.33(18)
O4 Cu1 N2 C13 -138.62(19)
O1 Cu1 N2 S1 -60.5(4)
N1 Cu1 N2 S1 -148.69(16)
O4 Cu1 N2 S1 60.36(17)
C13 N2 S1 O2 -155.1(2)
Cu1 N2 S1 O2 3.89(19)
C13 N2 S1 O3 -25.4(3)
Cu1 N2 S1 O3 133.65(15)
C13 N2 S1 C14 91.6(2)
Cu1 N2 S1 C14 -109.42(15)
O2 S1 C14 C15 -111.2(2)
O3 S1 C14 C15 123.5(2)
N2 S1 C14 C15 2.9(3)
O2 S1 C14 C23 67.0(2)
O3 S1 C14 C23 -58.3(2)
N2 S1 C14 C23 -178.88(19)
C23 C14 C15 C16 -1.0(4)
S1 C14 C15 C16 177.2(2)
C14 C15 C16 C17 1.4(5)
C15 C16 C17 C18 0.9(5)
C16 C17 C18 C23 -3.4(4)
C16 C17 C18 C19 179.3(3)
C17 C18 C19 C20 172.6(3)
C23 C18 C19 C20 -4.7(4)
C17 C18 C19 N3 -6.0(4)
C23 C18 C19 N3 176.7(2)
N3 C19 C20 C21 -177.5(3)
C18 C19 C20 C21 4.0(4)
C19 C20 C21 C22 -0.7(5)
C20 C21 C22 C23 -2.0(5)
C21 C22 C23 C18 1.1(4)
C21 C22 C23 C14 -177.7(3)
C17 C18 C23 C22 -175.2(2)
C19 C18 C23 C22 2.1(4)
C17 C18 C23 C14 3.6(4)
C19 C18 C23 C14 -179.0(2)
C15 C14 C23 C22 177.3(3)
S1 C14 C23 C22 -0.9(4)
C15 C14 C23 C18 -1.5(4)
S1 C14 C23 C18 -179.67(19)
C20 C19 N3 C24 -18.2(4)
C18 C19 N3 C24 160.4(3)
C20 C19 N3 C25 109.3(3)
C18 C19 N3 C25 -72.2(3)
S2B O4 S2 C26 -62.5(7)
Cu1 O4 S2 C26 170.5(4)
S2B O4 S2 C27 40.2(7)
Cu1 O4 S2 C27 -86.8(4)
S2 O4 S2B C26B 82(2)
Cu1 O4 S2B C26B -168(2)
S2 O4 S2B C27B -27(2)
Cu1 O4 S2B C27B 83(2)
